data_2243979
loop_
_publ_author_name
'Purdy, Andrew P.'
'Butcher, Ray J.'
'Klug, Christopher A.'

_publ_section_title
;
 The structures of 1:1 and 1:2 adducts of phosphanetricarbonitrile with
 1,4-diazabicyclo[2.2.2]octane
;
_journal_coeditor_code YY2005
_journal_issue 12
_journal_name_full 'Acta Crystallographica Section E'
_journal_page_first 1190
_journal_page_last 1196
_journal_paper_doi 10.1107/S2056989021011464
_journal_volume 77
_journal_year 2021
_chemical_formula_iupac 'C6 H12 N2, C3 N3 P'
_chemical_formula_moiety 'C6 H12 N2, C3 N3 P'
_chemical_formula_sum 'C9 H12 N5 P'
_chemical_formula_weight 221.21
_chemical_name_systematic
;
Phosphanetricarbonitrile--1,4-diazabicyclo[2.2.2]octane (1/1)
;
_space_group_crystal_system orthorhombic
_space_group_IT_number 57
_space_group_name_Hall '-P 2c 2b'
_space_group_name_H-M_alt 'P b c m'
_atom_sites_solution_hydrogens geom
_atom_sites_solution_primary direct
_atom_sites_solution_secondary difmap
_audit_creation_method SHELXL-2018/3
_cell_angle_alpha 90
_cell_angle_beta 90
_cell_angle_gamma 90
_cell_formula_units_Z 4
_cell_length_a 6.0092(2)
_cell_length_b 13.6227(5)
_cell_length_c 13.4716(5)
_cell_measurement_reflns_used 7580
_cell_measurement_temperature 105(2)
_cell_measurement_theta_max 30.51
_cell_measurement_theta_min 2.99
_cell_volume 1102.81(7)
_computing_cell_refinement
;
SAINT (Bruker, 2002)
;
_computing_data_collection
;
APEX2 (Bruker, 2005)
;
_computing_data_reduction
;
SAINT (Bruker, 2002)
;
_computing_molecular_graphics
;
SHELXTL (Sheldrick, 2008)
;
_computing_publication_material
;
SHELXTL (Sheldrick, 2008)
;
_computing_structure_refinement
;
<i>SHELXL018/3</i> (Sheldrick, 2015b)
;
_computing_structure_solution
;
SHELXT (Sheldrick 2015a)
;
_diffrn_ambient_temperature 105(2)
_diffrn_measured_fraction_theta_full 0.999
_diffrn_measured_fraction_theta_max 0.999
_diffrn_measurement_device_type 'Bruker APEXII CCD'
_diffrn_measurement_method '\f and \w scans'
_diffrn_radiation_type MoK\a
_diffrn_radiation_wavelength 0.71073
_diffrn_reflns_av_R_equivalents 0.0353
_diffrn_reflns_av_unetI/netI 0.0169
_diffrn_reflns_limit_h_max 8
_diffrn_reflns_limit_h_min -8
_diffrn_reflns_limit_k_max 19
_diffrn_reflns_limit_k_min -19
_diffrn_reflns_limit_l_max 19
_diffrn_reflns_limit_l_min -19
_diffrn_reflns_number 16377
_diffrn_reflns_theta_full 25.242
_diffrn_reflns_theta_max 30.579
_diffrn_reflns_theta_min 3.024
_exptl_absorpt_coefficient_mu 0.225
_exptl_absorpt_correction_T_max 0.7461
_exptl_absorpt_correction_T_min 0.6843
_exptl_absorpt_correction_type multi-scan
_exptl_absorpt_process_details
;
(SADABS; Krause <i>et al.</i>,  2015)
;
_exptl_crystal_colour colorless
_exptl_crystal_density_diffrn 1.332
_exptl_crystal_description plate
_exptl_crystal_F_000 464
_exptl_crystal_size_max 0.30
_exptl_crystal_size_mid 0.20
_exptl_crystal_size_min 0.04
_refine_diff_density_max 0.402
_refine_diff_density_min -0.273
_refine_ls_extinction_method none
_refine_ls_goodness_of_fit_ref 1.079
_refine_ls_hydrogen_treatment constr
_refine_ls_matrix_type full
_refine_ls_number_parameters 73
_refine_ls_number_reflns 1764
_refine_ls_number_restraints 0
_refine_ls_restrained_S_all 1.079
_refine_ls_R_factor_all 0.0327
_refine_ls_R_factor_gt 0.0277
_refine_ls_shift/su_max 0.000
_refine_ls_shift/su_mean 0.000
_refine_ls_structure_factor_coef Fsqd
_refine_ls_weighting_details 'w=1/[\s^2^(Fo^2^)+(0.0261P)^2^+0.5245P] where P=(Fo^2^+2Fc^2^)/3'
_refine_ls_weighting_scheme calc
_refine_ls_wR_factor_gt 0.0662
_refine_ls_wR_factor_ref 0.0682
_reflns_number_gt 1578
_reflns_number_total 1764
_reflns_threshold_expression 'I > 2\s(I)'
_cod_data_source_file yy2005sup1.cif
_cod_data_source_block 1
_cod_database_code 2243979
_shelx_space_group_comment
;
The symmetry employed for this shelxl refinement is uniquely defined
by the following loop, which should always be used as a source of
symmetry information in preference to the above space-group names.
They are only intended as comments.
;

loop_
_space_group_symop_operation_xyz
'x, y, z'
'-x, -y, z+1/2'
'-x, y+1/2, -z+1/2'
'x, -y+1/2, -z'
'-x, -y, -z'
'x, y, -z-1/2'
'x, -y-1/2, z-1/2'
'-x, y-1/2, z'

loop_
_atom_site_type_symbol
_atom_site_label
_atom_site_fract_x
_atom_site_fract_y
_atom_site_fract_z
_atom_site_U_iso_or_equiv
_atom_site_adp_type
_atom_site_calc_flag
_atom_site_occupancy
_atom_site_disorder_assembly
_atom_site_disorder_group
P P1 0.78467(6) 0.60830(2) 0.250000 0.00987(8) Uani d 1 . .
N N1 0.2954(2) 0.58880(10) 0.250000 0.0222(3) Uani d 1 . .
N N2 0.87850(16) 0.45325(6) 0.10017(7) 0.01964(18) Uani d 1 . .
N N3 0.69029(13) 0.69630(6) 0.42084(6) 0.01125(15) Uani d 1 . .
C C1 0.4862(2) 0.59283(10) 0.250000 0.0141(2) Uani d 1 . .
C C2 0.83300(15) 0.51360(7) 0.15601(7) 0.01305(17) Uani d 1 . .
C C3 0.92037(15) 0.72302(7) 0.44943(6) 0.01195(17) Uani d 1 . .
H H3A 0.986077 0.766022 0.397947 0.014 Uiso calc 1 . .
H H3B 1.012485 0.662953 0.454173 0.014 Uiso calc 1 . .
C C4 0.58489(16) 0.64329(7) 0.50448(7) 0.01500(18) Uani d 1 . .
H H4A 0.675442 0.585056 0.521857 0.018 Uiso calc 1 . .
H H4B 0.435121 0.620363 0.484484 0.018 Uiso calc 1 . .
C C5 0.56488(17) 0.78818(7) 0.40371(7) 0.01575(19) Uani d 1 . .
H H5A 0.406311 0.772672 0.391407 0.019 Uiso calc 1 . .
H H5B 0.624346 0.821991 0.344310 0.019 Uiso calc 1 . .

loop_
_atom_site_aniso_label
_atom_site_aniso_U_11
_atom_site_aniso_U_22
_atom_site_aniso_U_33
_atom_site_aniso_U_12
_atom_site_aniso_U_13
_atom_site_aniso_U_23
P1 0.01010(15) 0.00919(14) 0.01032(14) 0.00029(11) 0.000 0.000
N1 0.0154(6) 0.0270(7) 0.0244(6) -0.0005(5) 0.000 0.000
N2 0.0236(4) 0.0178(4) 0.0175(4) 0.0026(3) -0.0012(3) -0.0025(3)
N3 0.0108(3) 0.0119(3) 0.0110(3) -0.0003(3) -0.0001(3) 0.0002(3)
C1 0.0152(6) 0.0135(6) 0.0137(5) 0.0001(5) 0.000 0.000
C2 0.0144(4) 0.0124(4) 0.0123(4) 0.0003(3) -0.0014(3) 0.0013(3)
C3 0.0102(4) 0.0140(4) 0.0117(4) -0.0007(3) 0.0009(3) -0.0010(3)
C4 0.0168(4) 0.0145(4) 0.0137(4) -0.0047(3) 0.0041(3) -0.0015(3)
C5 0.0170(4) 0.0160(4) 0.0142(4) 0.0045(3) -0.0052(3) -0.0022(3)

loop_
_atom_type_symbol
_atom_type_description
_atom_type_scat_dispersion_real
_atom_type_scat_dispersion_imag
_atom_type_scat_source
C C 0.0033 0.0016 'International Tables Vol C Tables 4.2.6.8 and 6.1.1.4'
H H 0.0000 0.0000 'International Tables Vol C Tables 4.2.6.8 and 6.1.1.4'
N N 0.0061 0.0033 'International Tables Vol C Tables 4.2.6.8 and 6.1.1.4'
P P 0.1023 0.0942 'International Tables Vol C Tables 4.2.6.8 and 6.1.1.4'

loop_
_geom_angle_atom_site_label_1
_geom_angle_atom_site_label_2
_geom_angle_atom_site_label_3
_geom_angle_site_symmetry_1
_geom_angle_site_symmetry_3
_geom_angle
_geom_angle_publ_flag
C1 P1 C2 . . 94.32(4) y
C1 P1 C2 . 6_556 94.32(4) ?
C2 P1 C2 . 6_556 87.52(6) y
C1 P1 N3 . . 80.83(3) y
C2 P1 N3 . . 162.01(4) y
C2 P1 N3 6_556 . 75.68(3) y
N3 P1 N3 . 6_556 120.10(3) y
C5 N3 C4 . . 108.27(7) ?
C5 N3 C3 . . 107.95(7) ?
C4 N3 C3 . . 108.74(7) ?
C5 N3 P1 . . 110.83(5) ?
C4 N3 P1 . . 122.05(5) ?
C3 N3 P1 . . 97.87(5) ?
N1 C1 P1 . . 176.03(13) ?
N2 C2 P1 . . 174.94(9) ?
N3 C3 C3 . 4_566 110.23(5) ?
N3 C3 H3A . . 109.6 ?
C3 C3 H3A 4_566 . 109.6 ?
N3 C3 H3B . . 109.6 ?
C3 C3 H3B 4_566 . 109.6 ?
H3A C3 H3B . . 108.1 ?
N3 C4 C5 . 4_566 110.23(7) ?
N3 C4 H4A . . 109.6 ?
C5 C4 H4A 4_566 . 109.6 ?
N3 C4 H4B . . 109.6 ?
C5 C4 H4B 4_566 . 109.6 ?
H4A C4 H4B . . 108.1 ?
N3 C5 C4 . 4_566 110.16(7) ?
N3 C5 H5A . . 109.6 ?
C4 C5 H5A 4_566 . 109.6 ?
N3 C5 H5B . . 109.6 ?
C4 C5 H5B 4_566 . 109.6 ?
H5A C5 H5B . . 108.1 ?

loop_
_geom_bond_atom_site_label_1
_geom_bond_atom_site_label_2
_geom_bond_site_symmetry_2
_geom_bond_distance
_geom_bond_publ_flag
P1 C1 . 1.8057(15) y
P1 C2 . 1.8309(10) y
P1 C2 6_556 1.8309(10) ?
P1 N3 . 2.6562(8) y
N1 C1 . 1.148(2) ?
N2 C2 . 1.1474(13) ?
N3 C5 . 1.4792(12) ?
N3 C4 . 1.4807(12) ?
N3 C3 . 1.4807(12) ?
C3 C3 4_566 1.5481(17) ?
C3 H3A . 0.9900 ?
C3 H3B . 0.9900 ?
C4 C5 4_566 1.5543(13) ?
C4 H4A . 0.9900 ?
C4 H4B . 0.9900 ?
C5 H5A . 0.9900 ?
C5 H5B . 0.9900 ?

loop_
_geom_hbond_atom_site_label_D
_geom_hbond_atom_site_label_H
_geom_hbond_atom_site_label_A
_geom_hbond_site_symmetry_A
_geom_hbond_distance_DH
_geom_hbond_distance_HA
_geom_hbond_distance_DA
_geom_hbond_angle_DHA
_geom_hbond_publ_flag
C3 H3A N2 3_755 0.99 2.68 3.4269(13) 132.7 yes
C3 H3B N2 2_765 0.99 2.61 3.3691(13) 133.7 yes
C4 H4B N2 2_665 0.99 2.64 3.3385(13) 127.4 yes

loop_
_geom_torsion_atom_site_label_1
_geom_torsion_atom_site_label_2
_geom_torsion_atom_site_label_3
_geom_torsion_atom_site_label_4
_geom_torsion_site_symmetry_1
_geom_torsion_site_symmetry_2
_geom_torsion_site_symmetry_3
_geom_torsion_site_symmetry_4
_geom_torsion
_geom_torsion_publ_flag
C5 N3 C3 C3 . . . 4_566 65.44(11) ?
C4 N3 C3 C3 . . . 4_566 -51.82(11) ?
P1 N3 C3 C3 . . . 4_566 -179.59(8) ?
C5 N3 C4 C5 . . . 4_566 -53.34(9) ?
C3 N3 C4 C5 . . . 4_566 63.71(10) ?
P1 N3 C4 C5 . . . 4_566 176.24(6) ?
C4 N3 C5 C4 . . . 4_566 64.22(9) ?
C3 N3 C5 C4 . . . 4_566 -53.34(10) ?
P1 N3 C5 C4 . . . 4_566 -159.44(6) ?

_cod_database_fobs_code 2243979
